data_7205107
loop_
_publ_author_name
'Nayak, Susanta K.'
'Venugopala, K. N.'
'Chopra, Deepak'
'Row, T. N. Guru'

_publ_section_title
;
 Insights into conformational and packing features in a series of aryl
 substituted
 ethyl-6-methyl-4-phenyl-2-oxo-1,2,3,4-tetrahydropyrimidine-5-carboxylates
;
_journal_issue 2
_journal_name_full CrystEngComm
_journal_page_first 591
_journal_paper_doi 10.1039/c0ce00045k
_journal_volume 13
_journal_year 2011
_chemical_compound_source 'see text'
_chemical_formula_moiety 'C15 H18 N2 O4'
_chemical_formula_sum 'C15 H18 N2 O4'
_chemical_formula_weight 290.31
_chemical_name_systematic ?
_space_group_IT_number 14
_symmetry_cell_setting monoclinic
_symmetry_Int_Tables_number 14
_symmetry_space_group_name_Hall '-P 2yn'
_symmetry_space_group_name_H-M 'P 1 21/n 1'
_atom_sites_solution_hydrogens geom
_atom_sites_solution_primary direct
_atom_sites_solution_secondary difmap
_cell_angle_alpha 90
_cell_angle_beta 106.676(3)
_cell_angle_gamma 90
_cell_formula_units_Z 4
_cell_length_a 12.2450(4)
_cell_length_b 7.4478(2)
_cell_length_c 16.1914(5)
_cell_measurement_reflns_used 430
_cell_measurement_temperature 292(2)
_cell_measurement_theta_max 27.89
_cell_measurement_theta_min 0.97
_cell_volume 1414.53(8)
_computing_cell_refinement
;
CrysAlisPro, Oxford Diffraction Ltd.,
Version 1.171.33.34d
;
_computing_data_collection
;
CrysAlisPro, Oxford Diffraction Ltd.,
Version 1.171.33.34d (2009)
;
_computing_data_reduction
;
CrysAlisPro, Oxford Diffraction Ltd.,
Version 1.171.33.34d
;
_computing_molecular_graphics 'Ortep-3 for Windows (Farrugia, 1997) and CAMERON (Watkin et al., 1993)'
_computing_publication_material 'PLATON (Spek, 2003)'
_computing_structure_refinement 'SHELXL-97 (Sheldrick, 1997)'
_computing_structure_solution 'SHELXL-97 (Sheldrick, 1997)'
_diffrn_ambient_temperature 292(2)
_diffrn_detector_area_resol_mean 16.0839
_diffrn_measured_fraction_theta_full 0.999
_diffrn_measured_fraction_theta_max 0.999
_diffrn_measurement_details
;
1 omega -8.00 21.00 1.0000 8.0000
omega____ theta____ kappa____ phi______ frames
- -17.1989 -95.0000 110.0000 29

2 omega -68.00 -39.00 1.0000 8.0000
omega____ theta____ kappa____ phi______ frames
- -17.1989 179.0000 -60.0000 29

3 omega -51.00 47.00 1.0000 8.0000
omega____ theta____ kappa____ phi______ frames
- 19.0739 -77.0000 0.0000 98

4 omega -11.00 81.00 1.0000 8.0000
omega____ theta____ kappa____ phi______ frames
- 19.0739 77.0000 120.0000 92

5 omega -90.00 9.00 1.0000 8.0000
omega____ theta____ kappa____ phi______ frames
- -17.1989 -37.0000 -180.0000 99

6 omega -7.00 92.00 1.0000 8.0000
omega____ theta____ kappa____ phi______ frames
- 19.0739 37.0000 0.0000 99

7 omega -7.00 36.00 1.0000 8.0000
omega____ theta____ kappa____ phi______ frames
- 19.0739 37.0000 90.0000 43

8 omega -4.00 72.00 1.0000 8.0000
omega____ theta____ kappa____ phi______ frames
- 19.0739 -118.0000 -115.0000 76
;
_diffrn_measurement_device_type 'Goniometer Xcalibur, detector: Eos (Nova)'
_diffrn_measurement_method '\w scans'
_diffrn_orient_matrix_UB_11 0.0023299711
_diffrn_orient_matrix_UB_12 0.0278710396
_diffrn_orient_matrix_UB_13 -0.0413168949
_diffrn_orient_matrix_UB_21 -0.0092871757
_diffrn_orient_matrix_UB_22 0.0900914661
_diffrn_orient_matrix_UB_23 0.0104121522
_diffrn_orient_matrix_UB_31 0.0596569560
_diffrn_orient_matrix_UB_32 0.0129083379
_diffrn_orient_matrix_UB_33 0.0165227003
_diffrn_radiation_monochromator graphite
_diffrn_radiation_source 'Enhance (Mo) X-ray Source'
_diffrn_radiation_type 'Mo K\a'
_diffrn_radiation_wavelength 0.7107
_diffrn_reflns_av_R_equivalents 0.0463
_diffrn_reflns_av_sigmaI/netI 0.0459
_diffrn_reflns_limit_h_max 15
_diffrn_reflns_limit_h_min -14
_diffrn_reflns_limit_k_max 9
_diffrn_reflns_limit_k_min -9
_diffrn_reflns_limit_l_max 19
_diffrn_reflns_limit_l_min -19
_diffrn_reflns_number 14691
_diffrn_reflns_reduction_process
;
;
_diffrn_reflns_theta_full 26.00
_diffrn_reflns_theta_max 26.00
_diffrn_reflns_theta_min 3.03
_exptl_absorpt_coefficient_mu 0.100
_exptl_absorpt_correction_T_max 0.9901
_exptl_absorpt_correction_T_min 0.9793
_exptl_absorpt_correction_type multi-scan
_exptl_absorpt_process_details
;
CrysAlisPro, Oxford Diffraction Ltd.,
Version 1.171.33.34d
Empirical absorption correction using spherical harmonics,
implemented in SCALE3 ABSPACK scaling algorithm.
;
_exptl_crystal_colour colorless
_exptl_crystal_density_diffrn 1.363
_exptl_crystal_density_method 'Not Measured'
_exptl_crystal_description Prism
_exptl_crystal_F_000 616
_exptl_crystal_size_max 0.21
_exptl_crystal_size_mid 0.18
_exptl_crystal_size_min 0.10
_refine_diff_density_max 0.201
_refine_diff_density_min -0.223
_refine_diff_density_rms 0.043
_refine_ls_extinction_method none
_refine_ls_goodness_of_fit_ref 0.968
_refine_ls_hydrogen_treatment constr
_refine_ls_matrix_type full
_refine_ls_number_parameters 193
_refine_ls_number_reflns 2774
_refine_ls_number_restraints 0
_refine_ls_restrained_S_all 0.968
_refine_ls_R_factor_all 0.0770
_refine_ls_R_factor_gt 0.0452
_refine_ls_shift/su_max 0.000
_refine_ls_shift/su_mean 0.000
_refine_ls_structure_factor_coef Fsqd
_refine_ls_weighting_details 'calc w=1/[\s^2^(Fo^2^)+(0.0604P)^2^+0.0000P] where P=(Fo^2^+2Fc^2^)/3'
_refine_ls_weighting_scheme calc
_refine_ls_wR_factor_gt 0.1069
_refine_ls_wR_factor_ref 0.1133
_reflns_number_gt 1807
_reflns_number_total 2774
_reflns_threshold_expression >2sigma(I)
_cod_data_source_file C0CE00045K.TXT
_cod_data_source_block 03oc
_cod_depositor_comments
;
The following automatic conversions were performed:
'_symmetry_cell_setting' value 'Monoclinic' changed to 'monoclinic'
according to '/home/saulius/struct/CIF-dictionaries/cif_core.dic'
dictionary named 'cif_core.dic' version 2.4.1 from 2010-06-29.

Automatic conversion script
Id: cif_fix_enum 1555 2011-01-17 13:19:09Z saulius 
;
_cod_original_sg_symbol_H-M 'P 21/n'
_cod_database_code 7205107

loop_
_symmetry_equiv_pos_site_id
_symmetry_equiv_pos_as_xyz
1 x,y,z
2 1/2-x,1/2+y,1/2-z
3 -x,-y,-z
4 1/2+x,1/2-y,1/2+z

loop_
_atom_site_label
_atom_site_type_symbol
_atom_site_fract_x
_atom_site_fract_y
_atom_site_fract_z
_atom_site_U_iso_or_equiv
_atom_site_adp_type
_atom_site_occupancy
_atom_site_symmetry_multiplicity
_atom_site_calc_flag
_atom_site_refinement_flags
_atom_site_disorder_assembly
_atom_site_disorder_group
O1 O 1.27290(10) 0.53202(15) 0.75863(8) 0.0394(4) Uani 1 1 d . . .
N2 N 1.11400(11) 0.68743(18) 0.68992(9) 0.0311(4) Uani 1 1 d . . .
H2N H 1.1515 0.7864 0.6944 0.037 Uiso 1 1 calc R . .
O3 O 0.80399(10) 0.70753(16) 0.51723(8) 0.0412(4) Uani 1 1 d . . .
N1 N 1.11216(12) 0.38070(19) 0.68664(9) 0.0344(4) Uani 1 1 d . . .
H1N H 1.1393 0.2813 0.7110 0.041 Uiso 1 1 calc R . .
O2 O 0.79560(11) 0.41478(18) 0.48542(8) 0.0456(4) Uani 1 1 d . . .
C5 C 0.84381(14) 0.5383(2) 0.52874(11) 0.0312(4) Uani 1 1 d . . .
C2 C 1.01020(14) 0.3766(2) 0.62058(11) 0.0293(4) Uani 1 1 d . . .
C3 C 0.95024(14) 0.5292(2) 0.59999(11) 0.0275(4) Uani 1 1 d . . .
O4 O 0.92716(13) 1.03835(19) 0.89863(9) 0.0567(4) Uani 1 1 d . . .
C9 C 0.93421(14) 0.7142(2) 0.72791(11) 0.0284(4) Uani 1 1 d . . .
C4 C 0.98912(14) 0.6933(2) 0.65509(11) 0.0282(4) Uani 1 1 d . . .
H4 H 0.9692 0.7992 0.6178 0.034 Uiso 1 1 calc R . .
C1 C 1.17139(14) 0.5363(2) 0.71465(11) 0.0294(4) Uani 1 1 d . . .
C14 C 0.95729(15) 0.8693(2) 0.77835(12) 0.0341(4) Uani 1 1 d . . .
H14 H 1.0036 0.9583 0.7661 0.041 Uiso 1 1 calc R . .
C6 C 0.69621(15) 0.7317(3) 0.45097(12) 0.0431(5) Uani 1 1 d . . .
H6A H 0.6365 0.6650 0.4658 0.052 Uiso 1 1 calc R . .
H6B H 0.7022 0.6877 0.3960 0.052 Uiso 1 1 calc R . .
C10 C 0.86469(15) 0.5843(3) 0.74673(12) 0.0380(5) Uani 1 1 d . . .
H10 H 0.8479 0.4811 0.7131 0.046 Uiso 1 1 calc R . .
C12 C 0.84271(16) 0.7576(3) 0.86543(12) 0.0437(5) Uani 1 1 d . . .
H12 H 0.8127 0.7711 0.9117 0.052 Uiso 1 1 calc R . .
C8 C 0.98113(16) 0.1956(2) 0.58062(13) 0.0416(5) Uani 1 1 d . . .
H8A H 0.9476 0.2086 0.5196 0.062 Uiso 1 1 calc R . .
H8B H 0.9279 0.1374 0.6053 0.062 Uiso 1 1 calc R . .
H8C H 1.0492 0.1245 0.5913 0.062 Uiso 1 1 calc R . .
C13 C 0.91134(15) 0.8908(2) 0.84658(12) 0.0366(5) Uani 1 1 d . . .
C11 C 0.81977(16) 0.6069(3) 0.81553(13) 0.0442(5) Uani 1 1 d . . .
H11 H 0.7734 0.5181 0.8278 0.053 Uiso 1 1 calc R . .
C7 C 0.6688(2) 0.9258(3) 0.44484(15) 0.0639(7) Uani 1 1 d . . .
H7A H 0.7285 0.9907 0.4304 0.096 Uiso 1 1 calc R . .
H7B H 0.6618 0.9677 0.4992 0.096 Uiso 1 1 calc R . .
H7C H 0.5981 0.9450 0.4009 0.096 Uiso 1 1 calc R . .
C15 C 0.9955(2) 1.1801(3) 0.88247(16) 0.0657(7) Uani 1 1 d . . .
H15A H 0.9622 1.2262 0.8254 0.098 Uiso 1 1 calc R . .
H15B H 1.0707 1.1359 0.8872 0.098 Uiso 1 1 calc R . .
H15C H 0.9999 1.2742 0.9238 0.098 Uiso 1 1 calc R . .

loop_
_atom_site_aniso_label
_atom_site_aniso_U_11
_atom_site_aniso_U_22
_atom_site_aniso_U_33
_atom_site_aniso_U_23
_atom_site_aniso_U_13
_atom_site_aniso_U_12
O1 0.0261(7) 0.0327(7) 0.0512(8) -0.0016(6) -0.0021(6) 0.0014(6)
N2 0.0245(8) 0.0236(8) 0.0426(9) -0.0003(7) 0.0056(7) -0.0027(7)
O3 0.0360(7) 0.0360(8) 0.0410(8) 0.0005(6) -0.0062(6) 0.0032(6)
N1 0.0336(9) 0.0227(8) 0.0403(9) 0.0039(7) 0.0001(7) 0.0013(7)
O2 0.0402(8) 0.0429(8) 0.0447(8) -0.0114(7) -0.0022(6) -0.0036(6)
C5 0.0293(10) 0.0348(11) 0.0292(9) -0.0013(9) 0.0079(8) -0.0022(9)
C2 0.0285(10) 0.0287(10) 0.0298(10) -0.0002(8) 0.0070(8) -0.0027(8)
C3 0.0273(9) 0.0259(9) 0.0283(9) -0.0005(8) 0.0065(8) -0.0017(8)
O4 0.0739(10) 0.0469(9) 0.0518(9) -0.0192(7) 0.0217(8) -0.0026(8)
C9 0.0244(9) 0.0267(10) 0.0302(9) -0.0003(8) 0.0016(8) 0.0027(8)
C4 0.0261(9) 0.0235(9) 0.0312(10) 0.0005(8) 0.0024(8) 0.0001(7)
C1 0.0283(10) 0.0269(10) 0.0321(10) -0.0016(8) 0.0072(8) 0.0003(8)
C14 0.0327(10) 0.0292(10) 0.0377(11) -0.0007(9) 0.0057(8) 0.0012(8)
C6 0.0322(11) 0.0524(13) 0.0363(11) -0.0006(10) -0.0039(9) 0.0070(9)
C10 0.0359(10) 0.0378(11) 0.0402(11) -0.0073(9) 0.0106(9) -0.0058(9)
C12 0.0411(12) 0.0551(13) 0.0366(11) -0.0006(10) 0.0140(9) 0.0060(10)
C8 0.0431(11) 0.0296(11) 0.0485(12) -0.0072(9) 0.0072(10) -0.0033(9)
C13 0.0375(11) 0.0333(11) 0.0343(10) -0.0054(9) 0.0030(9) 0.0056(9)
C11 0.0376(11) 0.0496(13) 0.0478(12) -0.0009(11) 0.0161(10) -0.0088(10)
C7 0.0608(14) 0.0561(15) 0.0597(15) 0.0010(12) -0.0066(12) 0.0198(12)
C15 0.0896(19) 0.0374(13) 0.0694(16) -0.0172(12) 0.0218(14) -0.0078(13)

loop_
_atom_type_symbol
_atom_type_description
_atom_type_scat_dispersion_real
_atom_type_scat_dispersion_imag
_atom_type_scat_source
O O 0.0106 0.0060 'International Tables Vol C Tables 4.2.6.8 and 6.1.1.4'
N N 0.0061 0.0033 'International Tables Vol C Tables 4.2.6.8 and 6.1.1.4'
H H 0.0000 0.0000 'International Tables Vol C Tables 4.2.6.8 and 6.1.1.4'
C C 0.0033 0.0016 'International Tables Vol C Tables 4.2.6.8 and 6.1.1.4'

loop_
_geom_angle_atom_site_label_1
_geom_angle_atom_site_label_2
_geom_angle_atom_site_label_3
_geom_angle
_geom_angle_site_symmetry_1
_geom_angle_site_symmetry_3
_geom_angle_publ_flag
C1 N2 C4 122.93(13) . . ?
C1 N2 H2N 118.5 . . ?
C4 N2 H2N 118.5 . . ?
C5 O3 C6 115.74(14) . . ?
C1 N1 C2 122.98(14) . . ?
C1 N1 H1N 118.5 . . ?
C2 N1 H1N 118.5 . . ?
O2 C5 O3 122.53(16) . . ?
O2 C5 C3 126.65(16) . . ?
O3 C5 C3 110.82(15) . . ?
C3 C2 N1 118.60(15) . . ?
C3 C2 C8 127.69(16) . . ?
N1 C2 C8 113.72(15) . . ?
C2 C3 C5 122.09(15) . . ?
C2 C3 C4 118.83(15) . . ?
C5 C3 C4 118.97(14) . . ?
C13 O4 C15 118.20(17) . . ?
C10 C9 C14 119.04(17) . . ?
C10 C9 C4 122.47(15) . . ?
C14 C9 C4 118.47(15) . . ?
N2 C4 C3 108.64(13) . . ?
N2 C4 C9 110.33(13) . . ?
C3 C4 C9 113.95(14) . . ?
N2 C4 H4 107.9 . . ?
C3 C4 H4 107.9 . . ?
C9 C4 H4 107.9 . . ?
O1 C1 N2 123.44(15) . . ?
O1 C1 N1 120.91(15) . . ?
N2 C1 N1 115.63(14) . . ?
C13 C14 C9 120.12(17) . . ?
C13 C14 H14 119.9 . . ?
C9 C14 H14 119.9 . . ?
O3 C6 C7 108.09(15) . . ?
O3 C6 H6A 110.1 . . ?
C7 C6 H6A 110.1 . . ?
O3 C6 H6B 110.1 . . ?
C7 C6 H6B 110.1 . . ?
H6A C6 H6B 108.4 . . ?
C9 C10 C11 120.29(18) . . ?
C9 C10 H10 119.9 . . ?
C11 C10 H10 119.9 . . ?
C11 C12 C13 119.49(19) . . ?
C11 C12 H12 120.3 . . ?
C13 C12 H12 120.3 . . ?
C2 C8 H8A 109.5 . . ?
C2 C8 H8B 109.5 . . ?
H8A C8 H8B 109.5 . . ?
C2 C8 H8C 109.5 . . ?
H8A C8 H8C 109.5 . . ?
H8B C8 H8C 109.5 . . ?
O4 C13 C14 124.58(18) . . ?
O4 C13 C12 115.28(18) . . ?
C14 C13 C12 120.13(17) . . ?
C12 C11 C10 120.91(19) . . ?
C12 C11 H11 119.5 . . ?
C10 C11 H11 119.5 . . ?
C6 C7 H7A 109.5 . . ?
C6 C7 H7B 109.5 . . ?
H7A C7 H7B 109.5 . . ?
C6 C7 H7C 109.5 . . ?
H7A C7 H7C 109.5 . . ?
H7B C7 H7C 109.5 . . ?
O4 C15 H15A 109.5 . . ?
O4 C15 H15B 109.5 . . ?
H15A C15 H15B 109.5 . . ?
O4 C15 H15C 109.5 . . ?
H15A C15 H15C 109.5 . . ?
H15B C15 H15C 109.5 . . ?

loop_
_geom_bond_atom_site_label_1
_geom_bond_atom_site_label_2
_geom_bond_distance
_geom_bond_site_symmetry_2
_geom_bond_publ_flag
O1 C1 1.2431(19) . ?
N2 C1 1.326(2) . ?
N2 C4 1.471(2) . ?
N2 H2N 0.8600 . ?
O3 C5 1.345(2) . ?
O3 C6 1.4535(19) . ?
N1 C1 1.374(2) . ?
N1 C2 1.392(2) . ?
N1 H1N 0.8600 . ?
O2 C5 1.204(2) . ?
C5 C3 1.473(2) . ?
C2 C3 1.342(2) . ?
C2 C8 1.494(2) . ?
C3 C4 1.508(2) . ?
O4 C13 1.364(2) . ?
O4 C15 1.418(3) . ?
C9 C10 1.379(2) . ?
C9 C14 1.396(2) . ?
C9 C4 1.524(2) . ?
C4 H4 0.9800 . ?
C14 C13 1.386(3) . ?
C14 H14 0.9300 . ?
C6 C7 1.482(3) . ?
C6 H6A 0.9700 . ?
C6 H6B 0.9700 . ?
C10 C11 1.387(3) . ?
C10 H10 0.9300 . ?
C12 C11 1.364(3) . ?
C12 C13 1.389(3) . ?
C12 H12 0.9300 . ?
C8 H8A 0.9600 . ?
C8 H8B 0.9600 . ?
C8 H8C 0.9600 . ?
C11 H11 0.9300 . ?
C7 H7A 0.9600 . ?
C7 H7B 0.9600 . ?
C7 H7C 0.9600 . ?
C15 H15A 0.9600 . ?
C15 H15B 0.9600 . ?
C15 H15C 0.9600 . ?

loop_
_geom_torsion_atom_site_label_1
_geom_torsion_atom_site_label_2
_geom_torsion_atom_site_label_3
_geom_torsion_atom_site_label_4
_geom_torsion
_geom_torsion_site_symmetry_1
_geom_torsion_site_symmetry_2
_geom_torsion_site_symmetry_3
_geom_torsion_site_symmetry_4
_geom_torsion_publ_flag
C6 O3 C5 O2 2.2(3) . . . . ?
C6 O3 C5 C3 -177.33(14) . . . . ?
C1 N1 C2 C3 -19.6(3) . . . . ?
C1 N1 C2 C8 160.40(16) . . . . ?
N1 C2 C3 C5 177.57(15) . . . . ?
C8 C2 C3 C5 -2.4(3) . . . . ?
N1 C2 C3 C4 -6.4(3) . . . . ?
C8 C2 C3 C4 173.59(17) . . . . ?
O2 C5 C3 C2 4.6(3) . . . . ?
O3 C5 C3 C2 -175.88(16) . . . . ?
O2 C5 C3 C4 -171.42(17) . . . . ?
O3 C5 C3 C4 8.1(2) . . . . ?
C1 N2 C4 C3 -37.3(2) . . . . ?
C1 N2 C4 C9 88.33(19) . . . . ?
C2 C3 C4 N2 31.3(2) . . . . ?
C5 C3 C4 N2 -152.51(15) . . . . ?
C2 C3 C4 C9 -92.12(19) . . . . ?
C5 C3 C4 C9 84.05(19) . . . . ?
C10 C9 C4 N2 -116.05(16) . . . . ?
C14 C9 C4 N2 62.64(18) . . . . ?
C10 C9 C4 C3 6.5(2) . . . . ?
C14 C9 C4 C3 -174.84(15) . . . . ?
C4 N2 C1 O1 -165.98(16) . . . . ?
C4 N2 C1 N1 15.6(2) . . . . ?
C2 N1 C1 O1 -163.21(16) . . . . ?
C2 N1 C1 N2 15.2(2) . . . . ?
C10 C9 C14 C13 0.4(2) . . . . ?
C4 C9 C14 C13 -178.29(15) . . . . ?
C5 O3 C6 C7 -177.47(17) . . . . ?
C14 C9 C10 C11 -0.8(2) . . . . ?
C4 C9 C10 C11 177.84(16) . . . . ?
C15 O4 C13 C14 -0.2(3) . . . . ?
C15 O4 C13 C12 -179.46(17) . . . . ?
C9 C14 C13 O4 -178.83(16) . . . . ?
C9 C14 C13 C12 0.4(3) . . . . ?
C11 C12 C13 O4 178.42(17) . . . . ?
C11 C12 C13 C14 -0.9(3) . . . . ?
C13 C12 C11 C10 0.5(3) . . . . ?
C9 C10 C11 C12 0.4(3) . . . . ?

loop_
_cod_related_entry_id
_cod_related_entry_database
_cod_related_entry_code
1 ChemSpider 2096017
